data_2219956
loop_
_publ_author_name
'Reddy, Thirupathi Reddy Yerram'
'Penthala, Narsimha Reddy'
'Parkin, Sean'
'Crooks, Peter A.'

_publ_section_title
;
 (<i>Z</i>)-Methyl
 4-[3-(3-oxoquinuclidin-2-ylidenemethyl)-1<i>H</i>-indol-1-ylmethyl]benzoate
;
_journal_coeditor_code OM2262
_journal_issue 11
_journal_name_full 'Acta Crystallographica Section E'
_journal_page_first o2050
_journal_paper_doi 10.1107/S1600536808030018
_journal_volume 64
_journal_year 2008
_chemical_formula_iupac 'C25 H24 N2 O3'
_chemical_formula_moiety 'C25 H24 N2 O3'
_chemical_formula_sum 'C25 H24 N2 O3'
_chemical_formula_weight 400.46
_chemical_name_systematic
;
(<i>Z</i>)-Methyl
4-[3-(3-oxoquinuclidin-2-ylidenemethyl)-1<i>H</i>-indol-1-ylmethyl]benzoate
;
_space_group_IT_number 2
_symmetry_cell_setting triclinic
_symmetry_space_group_name_Hall '-P 1'
_symmetry_space_group_name_H-M 'P -1'
_atom_sites_solution_hydrogens geom
_atom_sites_solution_primary direct
_atom_sites_solution_secondary difmap
_audit_creation_method SHELXL-97
_cell_angle_alpha 106.6470(14)
_cell_angle_beta 111.4372(13)
_cell_angle_gamma 92.7863(15)
_cell_formula_units_Z 2
_cell_length_a 9.8597(3)
_cell_length_b 10.3037(3)
_cell_length_c 11.3515(4)
_cell_measurement_reflns_used 3599
_cell_measurement_temperature 90.0(2)
_cell_measurement_theta_max 27.48
_cell_measurement_theta_min 1.00
_cell_volume 1013.13(6)
_computing_cell_refinement 'SCALEPACK (Otwinowski & Minor, 1997)'
_computing_data_collection 'COLLECT (Nonius, 1998)'
_computing_data_reduction 'DENZO-SMN (Otwinowski & Minor, 1997)'
_computing_molecular_graphics 'XP in SHELXTL (Sheldrick, 2008)'
_computing_publication_material
;
SHELX97 (Sheldrick, 2008) and local procedures
;
_computing_structure_refinement 'SHELXL97 (Sheldrick, 2008)'
_computing_structure_solution 'SHELXS97 (Sheldrick, 2008)'
_diffrn_ambient_temperature 90.0(2)
_diffrn_detector_area_resol_mean 18
_diffrn_measured_fraction_theta_full 1.000
_diffrn_measured_fraction_theta_max 1.000
_diffrn_measurement_device_type 'Nonius KappaCCD'
_diffrn_measurement_method '\w scans at fixed \c = 55\%'
_diffrn_radiation_monochromator graphite
_diffrn_radiation_source 'fine-focus sealed tube'
_diffrn_radiation_type MoK\a
_diffrn_radiation_wavelength 0.71073
_diffrn_reflns_av_R_equivalents 0.068
_diffrn_reflns_av_sigmaI/netI 0.104
_diffrn_reflns_limit_h_max 11
_diffrn_reflns_limit_h_min -12
_diffrn_reflns_limit_k_max 12
_diffrn_reflns_limit_k_min -12
_diffrn_reflns_limit_l_max 13
_diffrn_reflns_limit_l_min -13
_diffrn_reflns_number 11866
_diffrn_reflns_theta_full 26.00
_diffrn_reflns_theta_max 26.00
_diffrn_reflns_theta_min 2.04
_diffrn_standards_number 0
_exptl_absorpt_coefficient_mu 0.087
_exptl_absorpt_correction_T_max 0.979
_exptl_absorpt_correction_T_min 0.954
_exptl_absorpt_correction_type multi-scan
_exptl_absorpt_process_details '(SCALEPACK; Otwinowski & Minor, 1997)'
_exptl_crystal_colour colourless
_exptl_crystal_density_diffrn 1.313
_exptl_crystal_density_method 'not measured'
_exptl_crystal_description 'irregular block'
_exptl_crystal_F_000 424
_exptl_crystal_size_max 0.55
_exptl_crystal_size_mid 0.50
_exptl_crystal_size_min 0.25
_refine_diff_density_max 0.273
_refine_diff_density_min -0.248
_refine_ls_extinction_method none
_refine_ls_goodness_of_fit_ref 0.968
_refine_ls_hydrogen_treatment constr
_refine_ls_matrix_type full
_refine_ls_number_parameters 272
_refine_ls_number_reflns 3974
_refine_ls_number_restraints 0
_refine_ls_restrained_S_all 0.968
_refine_ls_R_factor_all 0.1282
_refine_ls_R_factor_gt 0.0542
_refine_ls_shift/su_max 0.002
_refine_ls_shift/su_mean 0.000
_refine_ls_structure_factor_coef Fsqd
_refine_ls_weighting_details 'calc w=1/[\s^2^(Fo^2^)+(0.0735P)^2^] where P=(Fo^2^+2Fc^2^)/3'
_refine_ls_weighting_scheme calc
_refine_ls_wR_factor_gt 0.1196
_refine_ls_wR_factor_ref 0.1516
_reflns_number_gt 2132
_reflns_number_total 3974
_reflns_threshold_expression I>2\s(I)
_cod_data_source_file om2262.cif
_cod_data_source_block I
_cod_database_code 2219956
_cod_database_fobs_code 2219956

loop_
_symmetry_equiv_pos_as_xyz
'x, y, z'
'-x, -y, -z'

loop_
_atom_site_type_symbol
_atom_site_label
_atom_site_fract_x
_atom_site_fract_y
_atom_site_fract_z
_atom_site_U_iso_or_equiv
_atom_site_adp_type
_atom_site_calc_flag
_atom_site_refinement_flags
_atom_site_occupancy
N N1 0.4526(2) 0.7860(2) 0.42974(19) 0.0196(5) Uani d . 1
N N2 0.7265(2) 0.6780(2) 0.19469(19) 0.0217(5) Uani d . 1
O O1 0.58592(19) 0.79547(19) -0.09183(17) 0.0349(5) Uani d . 1
O O2 -0.05653(18) 0.23941(17) 0.44169(17) 0.0270(5) Uani d . 1
O O3 -0.11508(18) 0.24052(17) 0.23058(16) 0.0274(5) Uani d . 1
C C2 0.5260(3) 0.7563(2) 0.3468(2) 0.0206(6) Uani d . 1
H H2 0.5975 0.6972 0.3523 0.025 Uiso calc R 1
C C3 0.4822(3) 0.8236(2) 0.2539(2) 0.0204(6) Uani d . 1
C C4 0.3734(3) 0.9016(2) 0.2827(2) 0.0197(6) Uani d . 1
C C5 0.2910(3) 0.9933(3) 0.2293(2) 0.0229(6) Uani d . 1
H H5 0.3002 1.0142 0.1560 0.027 Uiso calc R 1
C C6 0.1965(3) 1.0527(3) 0.2845(3) 0.0254(6) Uani d . 1
H H6 0.1414 1.1159 0.2495 0.031 Uiso calc R 1
C C7 0.1802(3) 1.0215(3) 0.3912(3) 0.0277(7) Uani d . 1
H H7 0.1130 1.0629 0.4263 0.033 Uiso calc R 1
C C8 0.2591(3) 0.9322(2) 0.4463(2) 0.0222(6) Uani d . 1
H H8 0.2475 0.9102 0.5182 0.027 Uiso calc R 1
C C9 0.3569(3) 0.8754(2) 0.3919(2) 0.0194(6) Uani d . 1
C C10 0.5266(3) 0.8148(3) 0.1450(2) 0.0214(6) Uani d . 1
H H10 0.4756 0.8624 0.0864 0.026 Uiso calc R 1
C C11 0.6295(3) 0.7491(3) 0.1140(2) 0.0208(6) Uani d . 1
C C12 0.7098(3) 0.5330(3) 0.1114(3) 0.0268(7) Uani d . 1
H H12A 0.6084 0.4851 0.0846 0.032 Uiso calc R 1
H H12B 0.7800 0.4860 0.1652 0.032 Uiso calc R 1
C C13 0.7389(3) 0.5234(3) -0.0153(3) 0.0319(7) Uani d . 1
H H13A 0.8200 0.4708 -0.0171 0.038 Uiso calc R 1
H H13B 0.6490 0.4752 -0.0964 0.038 Uiso calc R 1
C C14 0.7819(3) 0.6700(3) -0.0135(2) 0.0256(6) Uani d . 1
H H14 0.8014 0.6682 -0.0944 0.031 Uiso calc R 1
C C15 0.9188(3) 0.7419(3) 0.1160(3) 0.0314(7) Uani d . 1
H H15A 0.9490 0.8368 0.1202 0.038 Uiso calc R 1
H H15B 1.0020 0.6915 0.1173 0.038 Uiso calc R 1
C C16 0.8814(3) 0.7456(3) 0.2379(3) 0.0272(7) Uani d . 1
H H16A 0.9500 0.6982 0.2926 0.033 Uiso calc R 1
H H16B 0.8952 0.8424 0.2945 0.033 Uiso calc R 1
C C17 0.6562(3) 0.7455(3) -0.0068(2) 0.0236(6) Uani d . 1
C C18 0.4596(3) 0.7224(3) 0.5299(2) 0.0222(6) Uani d . 1
H H18A 0.4622 0.7937 0.6110 0.027 Uiso calc R 1
H H18B 0.5527 0.6849 0.5552 0.027 Uiso calc R 1
C C19 0.3302(3) 0.6077(2) 0.4828(2) 0.0184(6) Uani d . 1
C C20 0.3106(3) 0.5504(3) 0.5739(2) 0.0206(6) Uani d . 1
H H20 0.3792 0.5828 0.6646 0.025 Uiso calc R 1
C C21 0.1933(3) 0.4476(2) 0.5343(2) 0.0214(6) Uani d . 1
H H21 0.1813 0.4099 0.5978 0.026 Uiso calc R 1
C C22 0.0920(3) 0.3983(2) 0.4013(2) 0.0183(6) Uani d . 1
C C23 0.1106(3) 0.4535(3) 0.3092(2) 0.0221(6) Uani d . 1
H H23 0.0423 0.4200 0.2183 0.027 Uiso calc R 1
C C24 0.2288(3) 0.5577(2) 0.3496(2) 0.0207(6) Uani d . 1
H H24 0.2409 0.5953 0.2861 0.025 Uiso calc R 1
C C25 -0.0330(3) 0.2863(2) 0.3636(2) 0.0208(6) Uani d . 1
C C26 -0.2337(3) 0.1258(3) 0.1858(3) 0.0345(7) Uani d . 1
H H26A -0.1959 0.0566 0.2275 0.052 Uiso calc R 1
H H26B -0.2716 0.0847 0.0882 0.052 Uiso calc R 1
H H26C -0.3137 0.1587 0.2117 0.052 Uiso calc R 1

loop_
_atom_site_aniso_label
_atom_site_aniso_U_11
_atom_site_aniso_U_22
_atom_site_aniso_U_33
_atom_site_aniso_U_12
_atom_site_aniso_U_13
_atom_site_aniso_U_23
N1 0.0217(12) 0.0210(12) 0.0198(11) 0.0051(10) 0.0104(10) 0.0090(10)
N2 0.0193(12) 0.0247(12) 0.0204(11) 0.0035(10) 0.0062(10) 0.0086(10)
O1 0.0373(12) 0.0493(13) 0.0296(11) 0.0136(10) 0.0170(10) 0.0235(10)
O2 0.0263(10) 0.0302(11) 0.0287(11) 0.0038(9) 0.0131(9) 0.0131(9)
O3 0.0243(10) 0.0293(11) 0.0234(10) -0.0036(9) 0.0053(9) 0.0076(8)
C2 0.0196(14) 0.0180(14) 0.0250(15) 0.0046(12) 0.0105(12) 0.0059(12)
C3 0.0188(14) 0.0230(14) 0.0203(14) -0.0009(12) 0.0079(12) 0.0092(12)
C4 0.0174(13) 0.0189(14) 0.0209(14) -0.0009(12) 0.0064(12) 0.0058(12)
C5 0.0209(14) 0.0250(15) 0.0214(14) 0.0007(13) 0.0072(12) 0.0078(12)
C6 0.0239(15) 0.0237(14) 0.0306(15) 0.0050(13) 0.0109(13) 0.0113(13)
C7 0.0215(15) 0.0276(15) 0.0343(16) 0.0041(13) 0.0138(13) 0.0068(13)
C8 0.0211(14) 0.0208(14) 0.0241(15) -0.0015(12) 0.0109(13) 0.0046(12)
C9 0.0147(13) 0.0180(14) 0.0199(14) -0.0027(12) 0.0030(12) 0.0040(11)
C10 0.0185(14) 0.0221(14) 0.0221(14) 0.0020(12) 0.0059(12) 0.0080(12)
C11 0.0200(14) 0.0245(14) 0.0176(13) 0.0011(12) 0.0067(12) 0.0077(12)
C12 0.0257(15) 0.0233(15) 0.0303(15) 0.0039(13) 0.0112(13) 0.0071(13)
C13 0.0362(17) 0.0305(16) 0.0279(15) 0.0064(14) 0.0147(14) 0.0050(13)
C14 0.0269(15) 0.0337(16) 0.0207(14) 0.0060(14) 0.0145(13) 0.0085(13)
C15 0.0232(15) 0.0402(17) 0.0320(16) 0.0006(14) 0.0134(13) 0.0111(14)
C16 0.0216(15) 0.0319(16) 0.0267(15) 0.0032(13) 0.0092(13) 0.0083(13)
C17 0.0217(14) 0.0268(15) 0.0215(14) -0.0020(13) 0.0080(12) 0.0083(12)
C18 0.0246(14) 0.0255(14) 0.0198(14) 0.0056(12) 0.0093(12) 0.0112(12)
C19 0.0200(14) 0.0180(13) 0.0208(14) 0.0053(12) 0.0110(12) 0.0072(12)
C20 0.0198(14) 0.0256(15) 0.0201(14) 0.0081(12) 0.0086(12) 0.0113(12)
C21 0.0235(14) 0.0239(14) 0.0242(15) 0.0076(13) 0.0143(12) 0.0118(12)
C22 0.0186(14) 0.0187(13) 0.0213(14) 0.0079(12) 0.0108(12) 0.0073(12)
C23 0.0226(14) 0.0232(14) 0.0193(14) 0.0051(12) 0.0078(12) 0.0056(12)
C24 0.0234(15) 0.0241(14) 0.0196(14) 0.0041(13) 0.0118(12) 0.0100(12)
C25 0.0212(15) 0.0215(14) 0.0246(15) 0.0103(12) 0.0116(13) 0.0101(13)
C26 0.0282(16) 0.0317(16) 0.0336(17) -0.0053(14) 0.0063(14) 0.0058(14)

loop_
_atom_type_symbol
_atom_type_description
_atom_type_scat_dispersion_real
_atom_type_scat_dispersion_imag
_atom_type_scat_source
C C 0.0033 0.0016 'International Tables Vol C Tables 4.2.6.8 and 6.1.1.4'
H H 0.0000 0.0000 'International Tables Vol C Tables 4.2.6.8 and 6.1.1.4'
N N 0.0061 0.0033 'International Tables Vol C Tables 4.2.6.8 and 6.1.1.4'
O O 0.0106 0.0060 'International Tables Vol C Tables 4.2.6.8 and 6.1.1.4'

loop_
_geom_angle_atom_site_label_1
_geom_angle_atom_site_label_2
_geom_angle_atom_site_label_3
_geom_angle
C2 N1 C9 108.62(19)
C2 N1 C18 125.6(2)
C9 N1 C18 125.4(2)
C11 N2 C12 109.37(18)
C11 N2 C16 107.79(19)
C12 N2 C16 108.0(2)
C25 O3 C26 114.8(2)
N1 C2 C3 110.7(2)
N1 C2 H2 124.7
C3 C2 H2 124.7
C2 C3 C10 128.3(2)
C2 C3 C4 105.9(2)
C10 C3 C4 125.7(2)
C5 C4 C9 118.2(2)
C5 C4 C3 134.6(2)
C9 C4 C3 107.2(2)
C6 C5 C4 119.1(2)
C6 C5 H5 120.4
C4 C5 H5 120.4
C5 C6 C7 121.2(2)
C5 C6 H6 119.4
C7 C6 H6 119.4
C8 C7 C6 121.4(2)
C8 C7 H7 119.3
C6 C7 H7 119.3
C7 C8 C9 116.9(2)
C7 C8 H8 121.5
C9 C8 H8 121.5
N1 C9 C8 129.2(2)
N1 C9 C4 107.7(2)
C8 C9 C4 123.2(2)
C11 C10 C3 129.5(2)
C11 C10 H10 115.3
C3 C10 H10 115.3
C10 C11 N2 124.3(2)
C10 C11 C17 122.2(2)
N2 C11 C17 113.4(2)
N2 C12 C13 111.7(2)
N2 C12 H12A 109.3
C13 C12 H12A 109.3
N2 C12 H12B 109.3
C13 C12 H12B 109.3
H12A C12 H12B 107.9
C14 C13 C12 108.8(2)
C14 C13 H13A 109.9
C12 C13 H13A 109.9
C14 C13 H13B 109.9
C12 C13 H13B 109.9
H13A C13 H13B 108.3
C17 C14 C15 107.8(2)
C17 C14 C13 107.2(2)
C15 C14 C13 107.9(2)
C17 C14 H14 111.3
C15 C14 H14 111.3
C13 C14 H14 111.3
C14 C15 C16 109.1(2)
C14 C15 H15A 109.9
C16 C15 H15A 109.9
C14 C15 H15B 109.9
C16 C15 H15B 109.9
H15A C15 H15B 108.3
N2 C16 C15 111.3(2)
N2 C16 H16A 109.4
C15 C16 H16A 109.4
N2 C16 H16B 109.4
C15 C16 H16B 109.4
H16A C16 H16B 108.0
O1 C17 C11 125.4(2)
O1 C17 C14 123.8(2)
C11 C17 C14 110.8(2)
N1 C18 C19 113.29(19)
N1 C18 H18A 108.9
C19 C18 H18A 108.9
N1 C18 H18B 108.9
C19 C18 H18B 108.9
H18A C18 H18B 107.7
C20 C19 C24 118.6(2)
C20 C19 C18 119.7(2)
C24 C19 C18 121.6(2)
C21 C20 C19 121.0(2)
C21 C20 H20 119.5
C19 C20 H20 119.5
C20 C21 C22 120.3(2)
C20 C21 H21 119.9
C22 C21 H21 119.9
C23 C22 C21 119.5(2)
C23 C22 C25 122.4(2)
C21 C22 C25 118.1(2)
C22 C23 C24 120.1(2)
C22 C23 H23 120.0
C24 C23 H23 120.0
C23 C24 C19 120.6(2)
C23 C24 H24 119.7
C19 C24 H24 119.7
O2 C25 O3 123.6(2)
O2 C25 C22 124.4(2)
O3 C25 C22 111.9(2)
O3 C26 H26A 109.5
O3 C26 H26B 109.5
H26A C26 H26B 109.5
O3 C26 H26C 109.5
H26A C26 H26C 109.5
H26B C26 H26C 109.5

loop_
_geom_bond_atom_site_label_1
_geom_bond_atom_site_label_2
_geom_bond_distance
N1 C2 1.364(3)
N1 C9 1.392(3)
N1 C18 1.449(3)
N2 C11 1.450(3)
N2 C12 1.486(3)
N2 C16 1.487(3)
O1 C17 1.228(3)
O2 C25 1.208(3)
O3 C25 1.349(3)
O3 C26 1.453(3)
C2 C3 1.377(3)
C2 H2 0.9500
C3 C10 1.435(3)
C3 C4 1.447(3)
C4 C5 1.401(3)
C4 C9 1.404(3)
C5 C6 1.378(3)
C5 H5 0.9500
C6 C7 1.398(3)
C6 H6 0.9500
C7 C8 1.374(3)
C7 H7 0.9500
C8 C9 1.392(3)
C8 H8 0.9500
C10 C11 1.343(3)
C10 H10 0.9500
C11 C17 1.478(3)
C12 C13 1.544(3)
C12 H12A 0.9900
C12 H12B 0.9900
C13 C14 1.541(3)
C13 H13A 0.9900
C13 H13B 0.9900
C14 C17 1.508(3)
C14 C15 1.536(3)
C14 H14 1.0000
C15 C16 1.549(3)
C15 H15A 0.9900
C15 H15B 0.9900
C16 H16A 0.9900
C16 H16B 0.9900
C18 C19 1.517(3)
C18 H18A 0.9900
C18 H18B 0.9900
C19 C20 1.392(3)
C19 C24 1.397(3)
C20 C21 1.375(3)
C20 H20 0.9500
C21 C22 1.394(3)
C21 H21 0.9500
C22 C23 1.386(3)
C22 C25 1.492(3)
C23 C24 1.389(3)
C23 H23 0.9500
C24 H24 0.9500
C26 H26A 0.9800
C26 H26B 0.9800
C26 H26C 0.9800

loop_
_geom_torsion_atom_site_label_1
_geom_torsion_atom_site_label_2
_geom_torsion_atom_site_label_3
_geom_torsion_atom_site_label_4
_geom_torsion
C9 N1 C2 C3 0.0(3)
C18 N1 C2 C3 173.2(2)
N1 C2 C3 C10 -176.5(2)
N1 C2 C3 C4 0.3(3)
C2 C3 C4 C5 177.7(3)
C10 C3 C4 C5 -5.4(4)
C2 C3 C4 C9 -0.5(3)
C10 C3 C4 C9 176.4(2)
C9 C4 C5 C6 -0.7(3)
C3 C4 C5 C6 -178.7(3)
C4 C5 C6 C7 -0.9(4)
C5 C6 C7 C8 1.0(4)
C6 C7 C8 C9 0.6(4)
C2 N1 C9 C8 179.3(2)
C18 N1 C9 C8 6.0(4)
C2 N1 C9 C4 -0.4(3)
C18 N1 C9 C4 -173.6(2)
C7 C8 C9 N1 178.2(2)
C7 C8 C9 C4 -2.3(3)
C5 C4 C9 N1 -178.0(2)
C3 C4 C9 N1 0.5(3)
C5 C4 C9 C8 2.3(3)
C3 C4 C9 C8 -179.1(2)
C2 C3 C10 C11 -6.3(4)
C4 C3 C10 C11 177.4(2)
C3 C10 C11 N2 -4.2(4)
C3 C10 C11 C17 177.0(2)
C12 N2 C11 C10 123.9(3)
C16 N2 C11 C10 -118.9(3)
C12 N2 C11 C17 -57.2(3)
C16 N2 C11 C17 60.0(3)
C11 N2 C12 C13 55.9(3)
C16 N2 C12 C13 -61.2(3)
N2 C12 C13 C14 1.8(3)
C12 C13 C14 C17 -58.0(3)
C12 C13 C14 C15 57.9(3)
C17 C14 C15 C16 56.2(3)
C13 C14 C15 C16 -59.3(3)
C11 N2 C16 C15 -58.5(3)
C12 N2 C16 C15 59.6(3)
C14 C15 C16 N2 0.6(3)
C10 C11 C17 O1 -2.9(4)
N2 C11 C17 O1 178.2(2)
C10 C11 C17 C14 177.6(2)
N2 C11 C17 C14 -1.3(3)
C15 C14 C17 O1 123.5(3)
C13 C14 C17 O1 -120.5(3)
C15 C14 C17 C11 -57.0(3)
C13 C14 C17 C11 58.9(3)
C2 N1 C18 C19 -98.3(3)
C9 N1 C18 C19 73.8(3)
N1 C18 C19 C20 -170.9(2)
N1 C18 C19 C24 8.9(3)
C24 C19 C20 C21 -0.6(4)
C18 C19 C20 C21 179.2(2)
C19 C20 C21 C22 0.3(4)
C20 C21 C22 C23 0.2(3)
C20 C21 C22 C25 179.8(2)
C21 C22 C23 C24 -0.4(3)
C25 C22 C23 C24 180.0(2)
C22 C23 C24 C19 0.1(4)
C20 C19 C24 C23 0.4(3)
C18 C19 C24 C23 -179.4(2)
C26 O3 C25 O2 -1.8(3)
C26 O3 C25 C22 176.60(19)
C23 C22 C25 O2 -176.8(2)
C21 C22 C25 O2 3.6(4)
C23 C22 C25 O3 4.8(3)
C21 C22 C25 O3 -174.8(2)

loop_
_cod_related_entry_id
_cod_related_entry_database
_cod_related_entry_code
1 ChemSpider 24740801
